data_7716112
loop_
_publ_author_name
'Bourne, Connor'
'Dong, Huanhuan'
'McKain, Katharine'
'Mayer, Lena C.'
'McKay, Aidan P.'
'Cordes, David B.'
'Slawin, Alexandra M. Z.'
'Stasch, Andreas'

_publ_section_title
;
 Alkyl backbone variations in common &#x3b2;-diketiminate ligands and
 applications to <i>N</i>-heterocyclic silylene chemistry.
;
_journal_issue 23
_journal_name_full 'Dalton transactions (Cambridge, England : 2003)'
_journal_page_first 9887
_journal_page_last 9895
_journal_paper_doi 10.1039/d4dt01298d
_journal_volume 53
_journal_year 2024
_chemical_formula_moiety 'C29 H42 N2'
_chemical_formula_sum 'C29 H42 N2'
_chemical_formula_weight 418.66
_space_group_crystal_system monoclinic
_space_group_IT_number 14
_space_group_name_Hall '-P 2ybc'
_space_group_name_H-M_alt 'P 1 21/c 1'
_atom_sites_solution_hydrogens mixed
_atom_sites_solution_primary direct
_atom_sites_solution_secondary difmap
_audit_creation_date 2023-07-18
_audit_creation_method 'by CrystalStructure 4.3'
_audit_update_record
;
2024-04-30 deposited with the CCDC.	2024-05-21 downloaded from the CCDC.
;
_cell_angle_alpha 90.0000
_cell_angle_beta 103.542(6)
_cell_angle_gamma 90.0000
_cell_formula_units_Z 8
_cell_length_a 20.984(4)
_cell_length_b 9.1852(17)
_cell_length_c 28.454(6)
_cell_measurement_reflns_used 4435
_cell_measurement_temperature 173
_cell_measurement_theta_max 26.30
_cell_measurement_theta_min 1.50
_cell_volume 5331.8(18)
_computing_cell_refinement 'CrystalClear-SM Expert 2.1 b45'
_computing_data_collection 'CrystalClear-SM Expert 2.1 b45 (Rigaku, 2015)'
_computing_data_reduction 'CrystalClear-SM Expert 2.1 b45'
_computing_molecular_graphics 'CrystalStructure 4.3'
_computing_publication_material 'CrystalStructure 4.3 (Rigaku, 2018)'
_computing_structure_refinement 'SHELXL Version 2019/3 (Sheldrick, 2008)'
_computing_structure_solution 'SHELXT Version 2018/2 (Sheldrick, 2014)'
_diffrn_ambient_temperature 173
_diffrn_detector_area_resol_mean 5.814
_diffrn_measured_fraction_theta_full 0.999
_diffrn_measured_fraction_theta_max 0.997
_diffrn_measurement_device_type 'Rigaku XtaLAB P200'
_diffrn_measurement_method \w
_diffrn_radiation_type 'Mo K\a'
_diffrn_radiation_wavelength 0.71073
_diffrn_reflns_av_R_equivalents 0.1726
_diffrn_reflns_av_unetI/netI 0.1307
_diffrn_reflns_Laue_measured_fraction_full 0.999
_diffrn_reflns_Laue_measured_fraction_max 0.997
_diffrn_reflns_limit_h_max 25
_diffrn_reflns_limit_h_min -25
_diffrn_reflns_limit_k_max 11
_diffrn_reflns_limit_k_min -11
_diffrn_reflns_limit_l_max 33
_diffrn_reflns_limit_l_min -34
_diffrn_reflns_number 72382
_diffrn_reflns_point_group_measured_fraction_full 0.999
_diffrn_reflns_point_group_measured_fraction_max 0.997
_diffrn_reflns_theta_full 25.242
_diffrn_reflns_theta_max 25.343
_diffrn_reflns_theta_min 1.472
_diffrn_standards_number 0
_exptl_absorpt_coefficient_mu 0.060
_exptl_absorpt_correction_T_max 0.999
_exptl_absorpt_correction_T_min 0.677
_exptl_absorpt_correction_type multi-scan
_exptl_absorpt_process_details 'REQAB (Rigaku, 1998)'
_exptl_crystal_colour colorless
_exptl_crystal_density_diffrn 1.043
_exptl_crystal_density_method 'not measured'
_exptl_crystal_description platelet
_exptl_crystal_F_000 1840.00
_exptl_crystal_size_max 0.150
_exptl_crystal_size_mid 0.100
_exptl_crystal_size_min 0.010
_refine_diff_density_max 0.25
_refine_diff_density_min -0.25
_refine_ls_extinction_method none
_refine_ls_goodness_of_fit_ref 0.788
_refine_ls_hydrogen_treatment mixed
_refine_ls_number_parameters 605
_refine_ls_number_reflns 9722
_refine_ls_number_restraints 5
_refine_ls_R_factor_all 0.1210
_refine_ls_R_factor_gt 0.0513
_refine_ls_shift/su_max 0.001
_refine_ls_structure_factor_coef Fsqd
_refine_ls_weighting_details 'w = 1/[\s^2^(Fo^2^)+(0.0477P)^2^] where P=(Fo^2^+2Fc^2^)/3'
_refine_ls_weighting_scheme calc
_refine_ls_wR_factor_gt 0.1085
_refine_ls_wR_factor_ref 0.1242
_reflns_Friedel_coverage 0.000
_reflns_number_gt 4579
_reflns_number_total 9722
_reflns_threshold_expression F^2^>2.0\s(F^2^)
_cod_data_source_file d4dt01298d2.cif
_cod_data_source_block cbas27
_cod_depositor_comments 'Adding full bibliography for 7716105--7716116.cif.'
_cod_database_code 7716112
_shelx_shelxl_version_number 2019/3

loop_
_space_group_symop_id
_space_group_symop_operation_xyz
1 +X,+Y,+Z
2 -X,1/2+Y,1/2-Z
3 -X,-Y,-Z
4 +X,-1/2-Y,-1/2+Z

loop_
_atom_site_label
_atom_site_type_symbol
_atom_site_fract_x
_atom_site_fract_y
_atom_site_fract_z
_atom_site_U_iso_or_equiv
_atom_site_adp_type
_atom_site_occupancy
_atom_site_site_symmetry_order
_atom_site_calc_flag
_atom_site_refinement_flags_posn
_atom_site_refinement_flags_adp
_atom_site_refinement_flags_occupancy
_atom_site_disorder_assembly
_atom_site_disorder_group
N1 N 0.52345(9) 0.75015(17) 0.64317(6) 0.0397(4) Uani 1 1 d D . . . .
H1 H 0.4833(9) 0.798(2) 0.6453(8) 0.058(7) Uiso 1 1 d D . . . .
N5 N 0.40330(9) 0.86272(15) 0.60615(6) 0.0410(4) Uani 1 1 d . . . . .
N41 N 1.00466(9) 0.65248(17) 0.63050(6) 0.0420(4) Uani 1 1 d D . . . .
H41 H 0.9657(9) 0.607(2) 0.6374(8) 0.067(7) Uiso 1 1 d D . . . .
N45 N 0.88079(9) 0.56022(16) 0.61171(6) 0.0428(4) Uani 1 1 d . . . . .
C2 C 0.52333(11) 0.71531(18) 0.59680(7) 0.0385(5) Uani 1 1 d . . . . .
C3 C 0.47021(11) 0.74794(19) 0.55991(7) 0.0440(5) Uani 1 1 d . . . . .
H3 H 0.472789 0.718952 0.528357 0.053 Uiso 1 1 calc R U . . .
C4 C 0.41155(11) 0.82068(19) 0.56380(7) 0.0425(5) Uani 1 1 d . . . . .
C6 C 0.57902(10) 0.74542(19) 0.68327(6) 0.0363(5) Uani 1 1 d . . . . .
C7 C 0.58338(11) 0.6366(2) 0.71816(7) 0.0482(6) Uani 1 1 d D . . . .
C8 C 0.63713(13) 0.6411(2) 0.75819(8) 0.0553(6) Uani 1 1 d . . . . .
H8 H 0.640723 0.569446 0.782748 0.066 Uiso 1 1 calc R U . . .
C9 C 0.68434(12) 0.7456(2) 0.76274(8) 0.0544(6) Uani 1 1 d . . . . .
H9 H 0.720507 0.745773 0.790015 0.065 Uiso 1 1 calc R U . . .
C10 C 0.67932(12) 0.8506(2) 0.72766(8) 0.0522(6) Uani 1 1 d . . . . .
H10 H 0.712314 0.923234 0.731050 0.063 Uiso 1 1 calc R U . . .
C11 C 0.62726(11) 0.8528(2) 0.68751(7) 0.0427(5) Uani 1 1 d . . . . .
C12 C 0.5376(3) 0.5073(6) 0.71213(16) 0.0558(14) Uani 0.661(11) 1 d . . P A 1
H12A H 0.562106 0.417943 0.708063 0.067 Uiso 0.661(11) 1 calc R U P A 1
H12B H 0.502213 0.520450 0.682582 0.067 Uiso 0.661(11) 1 calc R U P A 1
C13 C 0.5074(3) 0.4893(7) 0.75564(17) 0.082(2) Uani 0.661(11) 1 d . . P A 1
H13A H 0.542154 0.470734 0.784639 0.123 Uiso 0.661(11) 1 calc R U P A 1
H13B H 0.476726 0.407222 0.750052 0.123 Uiso 0.661(11) 1 calc R U P A 1
H13C H 0.483897 0.578530 0.760165 0.123 Uiso 0.661(11) 1 calc R U P A 1
C12A C 0.5202(4) 0.5540(12) 0.7176(4) 0.056(3) Uiso 0.339(11) 1 d D . P A 2
H12C H 0.491334 0.614677 0.732611 0.067 Uiso 0.339(11) 1 calc R U P A 2
H12D H 0.496878 0.533738 0.683822 0.067 Uiso 0.339(11) 1 calc R U P A 2
C13A C 0.5350(6) 0.4123(13) 0.7451(4) 0.081(4) Uiso 0.339(11) 1 d . . P A 2
H13D H 0.570033 0.360783 0.734393 0.122 Uiso 0.339(11) 1 calc R U P A 2
H13E H 0.495517 0.351600 0.738850 0.122 Uiso 0.339(11) 1 calc R U P A 2
H13F H 0.549114 0.432557 0.779785 0.122 Uiso 0.339(11) 1 calc R U P A 2
C14 C 0.62322(13) 0.9720(2) 0.65033(8) 0.0603(7) Uani 1 1 d . . . . .
H14A H 0.667785 1.010345 0.651975 0.072 Uiso 1 1 calc R U . . .
H14B H 0.606420 0.930465 0.617672 0.072 Uiso 1 1 calc R U . . .
C15 C 0.57943(16) 1.0953(3) 0.65774(12) 0.0901(10) Uani 1 1 d . . . . .
H15A H 0.595966 1.137315 0.689953 0.108 Uiso 1 1 calc R U . . .
H15B H 0.534832 1.058716 0.654936 0.108 Uiso 1 1 calc R U . . .
H15C H 0.578968 1.170293 0.633153 0.108 Uiso 1 1 calc R U . . .
C16 C 0.58153(11) 0.63119(19) 0.58811(7) 0.0446(5) Uani 1 1 d . . . . .
H16 H 0.619569 0.650922 0.615916 0.053 Uiso 1 1 calc R U . . .
C17 C 0.56776(13) 0.4702(2) 0.58744(10) 0.0689(7) Uani 1 1 d . . . . .
H17A H 0.532464 0.446636 0.559257 0.083 Uiso 1 1 calc R U . . .
H17B H 0.554442 0.442844 0.617029 0.083 Uiso 1 1 calc R U . . .
H17C H 0.607424 0.416366 0.585593 0.083 Uiso 1 1 calc R U . . .
C18 C 0.60187(15) 0.6730(3) 0.54204(10) 0.0783(8) Uani 1 1 d . . . . .
H18A H 0.568544 0.639555 0.513951 0.094 Uiso 1 1 calc R U . . .
H18B H 0.644012 0.627380 0.541821 0.094 Uiso 1 1 calc R U . . .
H18C H 0.606155 0.779074 0.540637 0.094 Uiso 1 1 calc R U . . .
C19 C 0.35887(12) 0.8435(2) 0.51756(7) 0.0518(6) Uani 1 1 d . . . . .
H19 H 0.327357 0.917640 0.524422 0.062 Uiso 1 1 calc R U . . .
C20 C 0.32117(14) 0.7032(3) 0.50316(9) 0.0735(8) Uani 1 1 d . . . . .
H20A H 0.297384 0.677314 0.527788 0.088 Uiso 1 1 calc R U . . .
H20B H 0.351862 0.624941 0.500428 0.088 Uiso 1 1 calc R U . . .
H20C H 0.289925 0.716612 0.471968 0.088 Uiso 1 1 calc R U . . .
C21 C 0.38637(14) 0.9007(2) 0.47590(8) 0.0694(8) Uani 1 1 d . . . . .
H21A H 0.350148 0.930139 0.449115 0.083 Uiso 1 1 calc R U . . .
H21B H 0.411891 0.823859 0.464931 0.083 Uiso 1 1 calc R U . . .
H21C H 0.414695 0.984717 0.486929 0.083 Uiso 1 1 calc R U . . .
C22 C 0.34393(11) 0.9297(2) 0.61108(6) 0.0389(5) Uani 1 1 d . . . . .
C23 C 0.29641(11) 0.8438(2) 0.62499(7) 0.0459(5) Uani 1 1 d . . . . .
C24 C 0.23952(12) 0.9098(2) 0.63122(8) 0.0553(6) Uani 1 1 d . . . . .
H24 H 0.206913 0.852200 0.640498 0.066 Uiso 1 1 calc R U . . .
C25 C 0.22933(12) 1.0571(2) 0.62424(8) 0.0552(6) Uani 1 1 d . . . . .
H25 H 0.189729 1.100527 0.628015 0.066 Uiso 1 1 calc R U . . .
C26 C 0.27747(12) 1.1411(2) 0.61168(7) 0.0493(6) Uani 1 1 d . . . . .
H26 H 0.270797 1.243012 0.607504 0.059 Uiso 1 1 calc R U . . .
C27 C 0.33515(11) 1.0806(2) 0.60501(7) 0.0414(5) Uani 1 1 d . . . . .
C28 C 0.30766(13) 0.6837(2) 0.63559(8) 0.0618(7) Uani 1 1 d . . . . .
H28A H 0.331853 0.641546 0.612853 0.074 Uiso 1 1 calc R U . . .
H28B H 0.264841 0.633475 0.630479 0.074 Uiso 1 1 calc R U . . .
C29 C 0.34629(14) 0.6580(3) 0.68709(10) 0.0766(8) Uani 1 1 d . . . . .
H29A H 0.322785 0.701024 0.709671 0.092 Uiso 1 1 calc R U . . .
H29B H 0.389602 0.703303 0.691752 0.092 Uiso 1 1 calc R U . . .
H29C H 0.351409 0.553123 0.693106 0.092 Uiso 1 1 calc R U . . .
C30 C 0.38779(12) 1.1727(2) 0.59165(8) 0.0554(6) Uani 1 1 d D . . . .
H30A H 0.430843 1.134429 0.609325 0.066 Uiso 0.752(13) 1 calc R U P B 1
H30B H 0.385070 1.158909 0.556729 0.066 Uiso 0.752(13) 1 calc R U P B 1
H30C H 0.425197 1.109587 0.589402 0.066 Uiso 0.248(13) 1 calc R U P B 2
H30D H 0.370262 1.216397 0.559401 0.066 Uiso 0.248(13) 1 calc R U P B 2
C31 C 0.3868(3) 1.3324(4) 0.6011(3) 0.077(2) Uani 0.752(13) 1 d . . P B 1
H31A H 0.347195 1.375305 0.580545 0.115 Uiso 0.752(13) 1 calc R U P B 1
H31B H 0.425631 1.377874 0.593871 0.115 Uiso 0.752(13) 1 calc R U P B 1
H31C H 0.386857 1.348852 0.635162 0.115 Uiso 0.752(13) 1 calc R U P B 1
C31A C 0.4119(8) 1.2924(15) 0.6275(5) 0.069(4) Uiso 0.248(13) 1 d D . P B 2
H31D H 0.374911 1.353691 0.630669 0.103 Uiso 0.248(13) 1 calc R U P B 2
H31E H 0.444206 1.351785 0.616280 0.103 Uiso 0.248(13) 1 calc R U P B 2
H31F H 0.432365 1.249694 0.659013 0.103 Uiso 0.248(13) 1 calc R U P B 2
C42 C 0.99151(11) 0.69510(19) 0.58361(7) 0.0395(5) Uani 1 1 d . . . . .
C43 C 0.92947(11) 0.6790(2) 0.55483(8) 0.0455(5) Uani 1 1 d . . . . .
H43 H 0.922620 0.713774 0.522590 0.055 Uiso 1 1 calc R U . . .
C44 C 0.87451(11) 0.6159(2) 0.56821(7) 0.0442(5) Uani 1 1 d . . . . .
C46 C 1.06694(10) 0.6579(2) 0.66400(7) 0.0387(5) Uani 1 1 d . . . . .
C47 C 1.11390(11) 0.5520(2) 0.66182(7) 0.0407(5) Uani 1 1 d . . . . .
C48 C 1.17345(12) 0.5573(2) 0.69565(8) 0.0505(6) Uani 1 1 d . . . . .
H48 H 1.206184 0.486989 0.694300 0.061 Uiso 1 1 calc R U . . .
C49 C 1.18600(12) 0.6625(2) 0.73114(8) 0.0539(6) Uani 1 1 d . . . . .
H49 H 1.227029 0.664301 0.754011 0.065 Uiso 1 1 calc R U . . .
C50 C 1.13920(12) 0.7642(2) 0.73336(8) 0.0555(6) Uani 1 1 d . . . . .
H50 H 1.148213 0.835749 0.758144 0.067 Uiso 1 1 calc R U . . .
C51 C 1.07849(11) 0.7658(2) 0.70014(7) 0.0469(6) Uani 1 1 d . . . . .
C52 C 1.10063(12) 0.4307(2) 0.62501(8) 0.0536(6) Uani 1 1 d . . . . .
H52A H 1.142813 0.393785 0.619914 0.064 Uiso 1 1 calc R U . . .
H52B H 1.075091 0.469661 0.593818 0.064 Uiso 1 1 calc R U . . .
C53 C 1.06308(16) 0.3060(2) 0.64080(10) 0.0813(9) Uani 1 1 d . . . . .
H53A H 1.020419 0.341140 0.644480 0.098 Uiso 1 1 calc R U . . .
H53B H 1.088081 0.267399 0.671760 0.098 Uiso 1 1 calc R U . . .
H53C H 1.056469 0.228782 0.616359 0.098 Uiso 1 1 calc R U . . .
C54 C 1.02841(14) 0.8799(3) 0.70336(9) 0.0719(8) Uani 1 1 d . . . . .
H54A H 1.041606 0.972290 0.690400 0.086 Uiso 1 1 calc R U . . .
H54B H 0.985906 0.850355 0.682222 0.086 Uiso 1 1 calc R U . . .
C55 C 1.01845(16) 0.9082(3) 0.75251(11) 0.0981(10) Uani 1 1 d . . . . .
H55A H 1.060023 0.938525 0.773889 0.118 Uiso 1 1 calc R U . . .
H55B H 1.002929 0.819098 0.765185 0.118 Uiso 1 1 calc R U . . .
H55C H 0.985826 0.985468 0.750892 0.118 Uiso 1 1 calc R U . . .
C56 C 1.04577(11) 0.7663(2) 0.56480(7) 0.0444(5) Uani 1 1 d . . . . .
H56 H 1.088350 0.727018 0.584095 0.053 Uiso 1 1 calc R U . . .
C57 C 1.04263(13) 0.7339(2) 0.51178(8) 0.0599(6) Uani 1 1 d . . . . .
H57A H 1.003228 0.778658 0.491587 0.072 Uiso 1 1 calc R U . . .
H57B H 1.041069 0.628331 0.506626 0.072 Uiso 1 1 calc R U . . .
H57C H 1.081589 0.773855 0.503019 0.072 Uiso 1 1 calc R U . . .
C58 C 1.04603(13) 0.9297(2) 0.57332(9) 0.0670(7) Uani 1 1 d . . . . .
H58A H 1.052661 0.948933 0.608007 0.080 Uiso 1 1 calc R U . . .
H58B H 1.003987 0.970986 0.556073 0.080 Uiso 1 1 calc R U . . .
H58C H 1.081600 0.974422 0.561379 0.080 Uiso 1 1 calc R U . . .
C59 C 0.80909(11) 0.6182(2) 0.53130(8) 0.0562(6) Uani 1 1 d . . . . .
H59 H 0.777516 0.558574 0.544626 0.067 Uiso 1 1 calc R U . . .
C60 C 0.81313(13) 0.5514(3) 0.48319(9) 0.0711(7) Uani 1 1 d . . . . .
H60A H 0.831849 0.453353 0.488629 0.085 Uiso 1 1 calc R U . . .
H60B H 0.841065 0.612062 0.467977 0.085 Uiso 1 1 calc R U . . .
H60C H 0.769093 0.545658 0.461952 0.085 Uiso 1 1 calc R U . . .
C61 C 0.78162(14) 0.7726(3) 0.52358(10) 0.0824(8) Uani 1 1 d . . . . .
H61A H 0.811742 0.834023 0.510698 0.099 Uiso 1 1 calc R U . . .
H61B H 0.776705 0.812506 0.554486 0.099 Uiso 1 1 calc R U . . .
H61C H 0.738784 0.770482 0.500609 0.099 Uiso 1 1 calc R U . . .
C62 C 0.82777(10) 0.4934(2) 0.62676(7) 0.0418(5) Uani 1 1 d . . . . .
C63 C 0.81654(11) 0.3432(2) 0.62016(7) 0.0453(5) Uani 1 1 d . . . . .
C64 C 0.76657(12) 0.2808(2) 0.63724(8) 0.0535(6) Uani 1 1 d . . . . .
H64 H 0.758244 0.179530 0.632498 0.064 Uiso 1 1 calc R U . . .
C65 C 0.72832(11) 0.3614(3) 0.66104(8) 0.0557(6) Uani 1 1 d . . . . .
H65 H 0.693816 0.316492 0.672167 0.067 Uiso 1 1 calc R U . . .
C66 C 0.74079(11) 0.5076(3) 0.66843(8) 0.0538(6) Uani 1 1 d . . . . .
H66 H 0.715119 0.562639 0.685438 0.065 Uiso 1 1 calc R U . . .
C67 C 0.78990(11) 0.5765(2) 0.65167(7) 0.0468(5) Uani 1 1 d . . . . .
C68 C 0.85883(13) 0.2539(2) 0.59490(9) 0.0642(7) Uani 1 1 d D . . . .
H68A H 0.832437 0.226124 0.562557 0.077 Uiso 0.730(12) 1 calc R U P C 1
H68B H 0.895540 0.315321 0.590080 0.077 Uiso 0.730(12) 1 calc R U P C 1
H68C H 0.852927 0.291690 0.561577 0.077 Uiso 0.270(12) 1 calc R U P C 2
H68D H 0.905224 0.270185 0.611667 0.077 Uiso 0.270(12) 1 calc R U P C 2
C69 C 0.8867(4) 0.1178(5) 0.6215(3) 0.105(3) Uani 0.730(12) 1 d . . P C 1
H69A H 0.916367 0.144253 0.652275 0.157 Uiso 0.730(12) 1 calc R U P C 1
H69B H 0.910936 0.062809 0.601771 0.157 Uiso 0.730(12) 1 calc R U P C 1
H69C H 0.850914 0.057641 0.627580 0.157 Uiso 0.730(12) 1 calc R U P C 1
C69A C 0.8469(9) 0.0941(6) 0.5919(6) 0.084(5) Uiso 0.270(12) 1 d D . P C 2
H69D H 0.849468 0.055378 0.624400 0.126 Uiso 0.270(12) 1 calc R U P C 2
H69E H 0.880167 0.046946 0.578016 0.126 Uiso 0.270(12) 1 calc R U P C 2
H69F H 0.803293 0.074851 0.571396 0.126 Uiso 0.270(12) 1 calc R U P C 2
C70 C 0.80442(13) 0.7353(2) 0.66248(9) 0.0651(7) Uani 1 1 d . . . . .
H70A H 0.762655 0.788554 0.659592 0.078 Uiso 1 1 calc R U . . .
H70B H 0.826590 0.775947 0.638280 0.078 Uiso 1 1 calc R U . . .
C71 C 0.84738(15) 0.7588(3) 0.71259(11) 0.0921(9) Uani 1 1 d . . . . .
H71A H 0.890219 0.713359 0.714734 0.110 Uiso 1 1 calc R U . . .
H71B H 0.826551 0.714820 0.736593 0.110 Uiso 1 1 calc R U . . .
H71C H 0.853186 0.863431 0.718894 0.110 Uiso 1 1 calc R U . . .

loop_
_atom_site_aniso_label
_atom_site_aniso_U_11
_atom_site_aniso_U_22
_atom_site_aniso_U_33
_atom_site_aniso_U_23
_atom_site_aniso_U_13
_atom_site_aniso_U_12
N1 0.0412(12) 0.0475(10) 0.0309(10) -0.0012(7) 0.0094(9) 0.0035(8)
N5 0.0477(12) 0.0420(9) 0.0327(10) -0.0008(7) 0.0081(9) 0.0055(8)
N41 0.0390(13) 0.0516(10) 0.0346(10) 0.0042(8) 0.0067(10) -0.0049(8)
N45 0.0406(12) 0.0516(10) 0.0361(10) 0.0019(8) 0.0086(9) -0.0020(8)
C2 0.0496(15) 0.0331(10) 0.0343(12) -0.0008(8) 0.0129(11) -0.0006(9)
C3 0.0552(16) 0.0469(11) 0.0291(11) -0.0042(9) 0.0086(12) 0.0100(11)
C4 0.0543(16) 0.0355(10) 0.0343(12) -0.0018(8) 0.0037(11) 0.0023(10)
C6 0.0402(14) 0.0424(11) 0.0261(10) -0.0012(8) 0.0071(10) 0.0037(10)
C7 0.0567(17) 0.0534(13) 0.0347(12) 0.0045(10) 0.0114(12) -0.0054(11)
C8 0.0714(19) 0.0607(14) 0.0323(12) 0.0118(10) 0.0087(13) 0.0054(13)
C9 0.0563(17) 0.0668(14) 0.0363(12) -0.0015(11) 0.0031(12) 0.0009(13)
C10 0.0557(17) 0.0530(13) 0.0451(14) -0.0093(11) 0.0060(13) -0.0101(11)
C11 0.0534(16) 0.0381(11) 0.0361(12) -0.0060(9) 0.0095(12) -0.0017(10)
C12 0.072(3) 0.047(2) 0.055(3) 0.012(2) 0.028(2) -0.009(2)
C13 0.079(4) 0.106(4) 0.071(3) 0.036(3) 0.037(3) -0.008(3)
C14 0.080(2) 0.0439(13) 0.0523(14) 0.0056(10) 0.0054(14) -0.0147(12)
C15 0.097(2) 0.0513(15) 0.113(2) 0.0236(14) 0.006(2) 0.0019(14)
C16 0.0503(15) 0.0442(12) 0.0377(12) -0.0083(9) 0.0071(11) 0.0042(10)
C17 0.0719(19) 0.0436(13) 0.099(2) 0.0050(12) 0.0364(16) 0.0099(11)
C18 0.092(2) 0.0634(15) 0.098(2) 0.0141(14) 0.0609(18) 0.0197(14)
C19 0.0578(17) 0.0564(13) 0.0357(12) -0.0081(10) 0.0001(12) 0.0143(11)
C20 0.067(2) 0.0982(19) 0.0476(15) 0.0026(13) -0.0023(14) -0.0183(15)
C21 0.097(2) 0.0615(14) 0.0410(14) 0.0115(11) -0.0008(14) 0.0026(13)
C22 0.0432(14) 0.0448(12) 0.0260(10) -0.0027(8) 0.0027(10) 0.0048(10)
C23 0.0488(16) 0.0499(12) 0.0380(12) -0.0025(9) 0.0084(11) -0.0007(11)
C24 0.0515(17) 0.0632(15) 0.0511(14) -0.0009(11) 0.0120(13) -0.0066(12)
C25 0.0437(16) 0.0696(16) 0.0511(14) -0.0052(11) 0.0088(12) 0.0104(12)
C26 0.0543(17) 0.0469(12) 0.0436(13) -0.0027(10) 0.0056(12) 0.0101(11)
C27 0.0463(15) 0.0447(12) 0.0297(11) -0.0028(8) 0.0015(10) 0.0043(10)
C28 0.0745(19) 0.0526(14) 0.0641(16) 0.0064(11) 0.0280(15) -0.0016(12)
C29 0.077(2) 0.0719(16) 0.084(2) 0.0281(14) 0.0237(17) 0.0063(14)
C30 0.0616(17) 0.0482(13) 0.0567(14) 0.0026(10) 0.0147(13) 0.0003(11)
C31 0.065(3) 0.051(2) 0.114(5) -0.014(2) 0.020(3) -0.0099(18)
C42 0.0427(16) 0.0388(11) 0.0378(12) 0.0031(9) 0.0113(12) 0.0032(9)
C43 0.0400(16) 0.0587(13) 0.0358(12) 0.0120(9) 0.0047(12) 0.0001(10)
C44 0.0414(15) 0.0539(12) 0.0345(12) 0.0014(10) 0.0034(11) 0.0035(10)
C46 0.0351(14) 0.0474(12) 0.0322(11) 0.0050(9) 0.0048(11) -0.0023(10)
C47 0.0445(15) 0.0420(11) 0.0347(12) 0.0068(9) 0.0078(12) -0.0005(10)
C48 0.0503(17) 0.0540(13) 0.0465(14) 0.0085(11) 0.0096(13) 0.0102(11)
C49 0.0437(16) 0.0654(14) 0.0464(14) 0.0014(11) -0.0022(12) 0.0002(12)
C50 0.0590(18) 0.0589(14) 0.0431(13) -0.0097(10) 0.0010(13) -0.0032(12)
C51 0.0497(16) 0.0515(12) 0.0384(12) -0.0010(10) 0.0085(12) 0.0029(10)
C52 0.0661(18) 0.0495(12) 0.0431(13) 0.0008(10) 0.0088(12) 0.0068(11)
C53 0.114(3) 0.0532(14) 0.0771(19) -0.0120(13) 0.0225(18) -0.0187(14)
C54 0.076(2) 0.0821(17) 0.0547(16) -0.0109(12) 0.0096(15) 0.0217(14)
C55 0.084(2) 0.126(2) 0.084(2) -0.0423(18) 0.0184(19) 0.0166(18)
C56 0.0430(14) 0.0451(12) 0.0453(12) 0.0114(9) 0.0106(11) 0.0025(10)
C57 0.0664(18) 0.0654(14) 0.0542(14) 0.0069(11) 0.0266(13) -0.0037(12)
C58 0.078(2) 0.0535(14) 0.0736(17) 0.0029(12) 0.0259(15) -0.0151(12)
C59 0.0420(16) 0.0823(16) 0.0415(13) 0.0131(11) 0.0042(12) -0.0026(12)
C60 0.0604(19) 0.0978(18) 0.0472(15) -0.0020(13) -0.0036(14) -0.0070(14)
C61 0.062(2) 0.108(2) 0.0685(18) 0.0061(15) -0.0026(16) 0.0260(16)
C62 0.0353(14) 0.0567(13) 0.0313(11) 0.0041(9) 0.0037(10) -0.0022(10)
C63 0.0450(15) 0.0528(13) 0.0358(12) 0.0037(10) 0.0047(11) 0.0000(11)
C64 0.0534(17) 0.0582(13) 0.0461(13) 0.0070(11) 0.0057(13) -0.0092(12)
C65 0.0407(16) 0.0785(17) 0.0469(14) 0.0149(12) 0.0079(12) -0.0091(12)
C66 0.0441(16) 0.0776(17) 0.0416(13) 0.0056(11) 0.0136(12) 0.0070(12)
C67 0.0421(15) 0.0588(13) 0.0387(12) 0.0033(10) 0.0080(11) 0.0026(11)
C68 0.0686(18) 0.0640(15) 0.0612(15) -0.0056(12) 0.0178(14) 0.0017(13)
C69 0.118(6) 0.072(3) 0.139(6) 0.020(3) 0.059(5) 0.035(3)
C70 0.071(2) 0.0639(15) 0.0664(17) -0.0092(12) 0.0290(15) 0.0011(13)
C71 0.078(2) 0.095(2) 0.099(2) -0.0384(17) 0.0120(19) -0.0062(16)

loop_
_atom_type_symbol
_atom_type_description
_atom_type_scat_dispersion_real
_atom_type_scat_dispersion_imag
_atom_type_scat_source
C C 0.0033 0.0016
;
International Tables for Crystallography
(Vol. C, Tables 4.2.6.8 and 6.1.1.4)
;
H H 0.0000 0.0000
;
International Tables for Crystallography
(Vol. C, Table 6.1.1.4)
;
N N 0.0061 0.0033
;
International Tables for Crystallography
(Vol. C, Tables 4.2.6.8 and 6.1.1.4)
;

loop_
_geom_angle_atom_site_label_1
_geom_angle_atom_site_label_2
_geom_angle_atom_site_label_3
_geom_angle
_geom_angle_site_symmetry_1
_geom_angle_site_symmetry_3
_geom_angle_publ_flag
C2 N1 C6 125.78(18) . . ?
C2 N1 H1 111.4(13) . . ?
C6 N1 H1 121.7(13) . . ?
C4 N5 C22 121.50(16) . . ?
C42 N41 C46 126.23(19) . . ?
C42 N41 H41 109.6(14) . . ?
C46 N41 H41 123.9(13) . . ?
C44 N45 C62 122.52(18) . . ?
N1 C2 C3 120.54(19) . . ?
N1 C2 C16 117.47(18) . . ?
C3 C2 C16 121.87(17) . . ?
C2 C3 C4 127.08(18) . . ?
C2 C3 H3 116.5 . . ?
C4 C3 H3 116.5 . . ?
N5 C4 C3 120.63(18) . . ?
N5 C4 C19 121.82(19) . . ?
C3 C4 C19 117.53(18) . . ?
C7 C6 C11 121.19(19) . . ?
C7 C6 N1 119.67(18) . . ?
C11 C6 N1 119.12(16) . . ?
C6 C7 C8 117.55(19) . . ?
C6 C7 C12 123.2(2) . . ?
C8 C7 C12 118.9(2) . . ?
C6 C7 C12A 115.9(4) . . ?
C8 C7 C12A 123.7(4) . . ?
C9 C8 C7 121.7(2) . . ?
C9 C8 H8 119.1 . . ?
C7 C8 H8 119.1 . . ?
C8 C9 C10 119.6(2) . . ?
C8 C9 H9 120.2 . . ?
C10 C9 H9 120.2 . . ?
C9 C10 C11 121.4(2) . . ?
C9 C10 H10 119.3 . . ?
C11 C10 H10 119.3 . . ?
C10 C11 C6 118.46(18) . . ?
C10 C11 C14 119.52(19) . . ?
C6 C11 C14 122.01(19) . . ?
C7 C12 C13 111.5(5) . . ?
C7 C12 H12A 109.3 . . ?
C13 C12 H12A 109.3 . . ?
C7 C12 H12B 109.3 . . ?
C13 C12 H12B 109.3 . . ?
H12A C12 H12B 108.0 . . ?
C12 C13 H13A 109.5 . . ?
C12 C13 H13B 109.5 . . ?
H13A C13 H13B 109.5 . . ?
C12 C13 H13C 109.5 . . ?
H13A C13 H13C 109.5 . . ?
H13B C13 H13C 109.5 . . ?
C13A C12A C7 110.5(9) . . ?
C13A C12A H12C 109.5 . . ?
C7 C12A H12C 109.5 . . ?
C13A C12A H12D 109.5 . . ?
C7 C12A H12D 109.5 . . ?
H12C C12A H12D 108.1 . . ?
C12A C13A H13D 109.5 . . ?
C12A C13A H13E 109.5 . . ?
H13D C13A H13E 109.5 . . ?
C12A C13A H13F 109.5 . . ?
H13D C13A H13F 109.5 . . ?
H13E C13A H13F 109.5 . . ?
C15 C14 C11 112.5(2) . . ?
C15 C14 H14A 109.1 . . ?
C11 C14 H14A 109.1 . . ?
C15 C14 H14B 109.1 . . ?
C11 C14 H14B 109.1 . . ?
H14A C14 H14B 107.8 . . ?
C14 C15 H15A 109.5 . . ?
C14 C15 H15B 109.5 . . ?
H15A C15 H15B 109.5 . . ?
C14 C15 H15C 109.5 . . ?
H15A C15 H15C 109.5 . . ?
H15B C15 H15C 109.5 . . ?
C17 C16 C2 110.09(19) . . ?
C17 C16 C18 109.21(18) . . ?
C2 C16 C18 114.33(17) . . ?
C17 C16 H16 107.7 . . ?
C2 C16 H16 107.7 . . ?
C18 C16 H16 107.7 . . ?
C16 C17 H17A 109.5 . . ?
C16 C17 H17B 109.5 . . ?
H17A C17 H17B 109.5 . . ?
C16 C17 H17C 109.5 . . ?
H17A C17 H17C 109.5 . . ?
H17B C17 H17C 109.5 . . ?
C16 C18 H18A 109.5 . . ?
C16 C18 H18B 109.5 . . ?
H18A C18 H18B 109.5 . . ?
C16 C18 H18C 109.5 . . ?
H18A C18 H18C 109.5 . . ?
H18B C18 H18C 109.5 . . ?
C20 C19 C4 110.10(17) . . ?
C20 C19 C21 110.51(18) . . ?
C4 C19 C21 112.9(2) . . ?
C20 C19 H19 107.7 . . ?
C4 C19 H19 107.7 . . ?
C21 C19 H19 107.7 . . ?
C19 C20 H20A 109.5 . . ?
C19 C20 H20B 109.5 . . ?
H20A C20 H20B 109.5 . . ?
C19 C20 H20C 109.5 . . ?
H20A C20 H20C 109.5 . . ?
H20B C20 H20C 109.5 . . ?
C19 C21 H21A 109.5 . . ?
C19 C21 H21B 109.5 . . ?
H21A C21 H21B 109.5 . . ?
C19 C21 H21C 109.5 . . ?
H21A C21 H21C 109.5 . . ?
H21B C21 H21C 109.5 . . ?
C23 C22 C27 120.7(2) . . ?
C23 C22 N5 118.79(17) . . ?
C27 C22 N5 120.43(19) . . ?
C24 C23 C22 118.76(19) . . ?
C24 C23 C28 120.0(2) . . ?
C22 C23 C28 121.2(2) . . ?
C25 C24 C23 121.4(2) . . ?
C25 C24 H24 119.3 . . ?
C23 C24 H24 119.3 . . ?
C24 C25 C26 119.1(2) . . ?
C24 C25 H25 120.4 . . ?
C26 C25 H25 120.4 . . ?
C25 C26 C27 121.8(2) . . ?
C25 C26 H26 119.1 . . ?
C27 C26 H26 119.1 . . ?
C26 C27 C22 118.2(2) . . ?
C26 C27 C30 121.60(18) . . ?
C22 C27 C30 120.2(2) . . ?
C23 C28 C29 111.58(19) . . ?
C23 C28 H28A 109.3 . . ?
C29 C28 H28A 109.3 . . ?
C23 C28 H28B 109.3 . . ?
C29 C28 H28B 109.3 . . ?
H28A C28 H28B 108.0 . . ?
C28 C29 H29A 109.5 . . ?
C28 C29 H29B 109.5 . . ?
H29A C29 H29B 109.5 . . ?
C28 C29 H29C 109.5 . . ?
H29A C29 H29C 109.5 . . ?
H29B C29 H29C 109.5 . . ?
C31 C30 C27 117.6(2) . . ?
C31A C30 C27 112.9(5) . . ?
C31 C30 H30A 107.9 . . ?
C27 C30 H30A 107.9 . . ?
C31 C30 H30B 107.9 . . ?
C27 C30 H30B 107.9 . . ?
H30A C30 H30B 107.2 . . ?
C31A C30 H30C 109.0 . . ?
C27 C30 H30C 109.0 . . ?
C31A C30 H30D 109.0 . . ?
C27 C30 H30D 109.0 . . ?
H30C C30 H30D 107.8 . . ?
C30 C31 H31A 109.5 . . ?
C30 C31 H31B 109.5 . . ?
H31A C31 H31B 109.5 . . ?
C30 C31 H31C 109.5 . . ?
H31A C31 H31C 109.5 . . ?
H31B C31 H31C 109.5 . . ?
C30 C31A H31D 109.5 . . ?
C30 C31A H31E 109.5 . . ?
H31D C31A H31E 109.5 . . ?
C30 C31A H31F 109.5 . . ?
H31D C31A H31F 109.5 . . ?
H31E C31A H31F 109.5 . . ?
N41 C42 C43 120.1(2) . . ?
N41 C42 C56 118.40(19) . . ?
C43 C42 C56 121.43(18) . . ?
C42 C43 C44 126.86(19) . . ?
C42 C43 H43 116.6 . . ?
C44 C43 H43 116.6 . . ?
N45 C44 C43 120.10(19) . . ?
N45 C44 C59 122.0(2) . . ?
C43 C44 C59 117.91(18) . . ?
C47 C46 C51 121.34(19) . . ?
C47 C46 N41 119.46(17) . . ?
C51 C46 N41 119.11(18) . . ?
C48 C47 C46 118.37(18) . . ?
C48 C47 C52 119.77(19) . . ?
C46 C47 C52 121.8(2) . . ?
C49 C48 C47 121.3(2) . . ?
C49 C48 H48 119.4 . . ?
C47 C48 H48 119.4 . . ?
C50 C49 C48 119.8(2) . . ?
C50 C49 H49 120.1 . . ?
C48 C49 H49 120.1 . . ?
C49 C50 C51 121.8(2) . . ?
C49 C50 H50 119.1 . . ?
C51 C50 H50 119.1 . . ?
C50 C51 C46 117.43(19) . . ?
C50 C51 C54 120.4(2) . . ?
C46 C51 C54 122.2(2) . . ?
C47 C52 C53 112.11(19) . . ?
C47 C52 H52A 109.2 . . ?
C53 C52 H52A 109.2 . . ?
C47 C52 H52B 109.2 . . ?
C53 C52 H52B 109.2 . . ?
H52A C52 H52B 107.9 . . ?
C52 C53 H53A 109.5 . . ?
C52 C53 H53B 109.5 . . ?
H53A C53 H53B 109.5 . . ?
C52 C53 H53C 109.5 . . ?
H53A C53 H53C 109.5 . . ?
H53B C53 H53C 109.5 . . ?
C55 C54 C51 115.7(2) . . ?
C55 C54 H54A 108.3 . . ?
C51 C54 H54A 108.3 . . ?
C55 C54 H54B 108.3 . . ?
C51 C54 H54B 108.3 . . ?
H54A C54 H54B 107.4 . . ?
C54 C55 H55A 109.5 . . ?
C54 C55 H55B 109.5 . . ?
H55A C55 H55B 109.5 . . ?
C54 C55 H55C 109.5 . . ?
H55A C55 H55C 109.5 . . ?
H55B C55 H55C 109.5 . . ?
C42 C56 C58 110.15(18) . . ?
C42 C56 C57 113.80(18) . . ?
C58 C56 C57 110.39(17) . . ?
C42 C56 H56 107.4 . . ?
C58 C56 H56 107.4 . . ?
C57 C56 H56 107.4 . . ?
C56 C57 H57A 109.5 . . ?
C56 C57 H57B 109.5 . . ?
H57A C57 H57B 109.5 . . ?
C56 C57 H57C 109.5 . . ?
H57A C57 H57C 109.5 . . ?
H57B C57 H57C 109.5 . . ?
C56 C58 H58A 109.5 . . ?
C56 C58 H58B 109.5 . . ?
H58A C58 H58B 109.5 . . ?
C56 C58 H58C 109.5 . . ?
H58A C58 H58C 109.5 . . ?
H58B C58 H58C 109.5 . . ?
C60 C59 C44 112.6(2) . . ?
C60 C59 C61 110.12(19) . . ?
C44 C59 C61 111.17(19) . . ?
C60 C59 H59 107.6 . . ?
C44 C59 H59 107.6 . . ?
C61 C59 H59 107.6 . . ?
C59 C60 H60A 109.5 . . ?
C59 C60 H60B 109.5 . . ?
H60A C60 H60B 109.5 . . ?
C59 C60 H60C 109.5 . . ?
H60A C60 H60C 109.5 . . ?
H60B C60 H60C 109.5 . . ?
C59 C61 H61A 109.5 . . ?
C59 C61 H61B 109.5 . . ?
H61A C61 H61B 109.5 . . ?
C59 C61 H61C 109.5 . . ?
H61A C61 H61C 109.5 . . ?
H61B C61 H61C 109.5 . . ?
C63 C62 C67 120.2(2) . . ?
C63 C62 N45 120.16(19) . . ?
C67 C62 N45 119.42(18) . . ?
C64 C63 C62 118.6(2) . . ?
C64 C63 C68 121.5(2) . . ?
C62 C63 C68 119.9(2) . . ?
C63 C64 C65 121.8(2) . . ?
C63 C64 H64 119.1 . . ?
C65 C64 H64 119.1 . . ?
C66 C65 C64 119.2(2) . . ?
C66 C65 H65 120.4 . . ?
C64 C65 H65 120.4 . . ?
C65 C66 C67 121.6(2) . . ?
C65 C66 H66 119.2 . . ?
C67 C66 H66 119.2 . . ?
C66 C67 C62 118.55(19) . . ?
C66 C67 C70 120.2(2) . . ?
C62 C67 C70 121.1(2) . . ?
C69A C68 C63 117.0(6) . . ?
C69 C68 C63 114.5(3) . . ?
C69 C68 H68A 108.6 . . ?
C63 C68 H68A 108.6 . . ?
C69 C68 H68B 108.6 . . ?
C63 C68 H68B 108.6 . . ?
H68A C68 H68B 107.6 . . ?
C69A C68 H68C 108.0 . . ?
C63 C68 H68C 108.0 . . ?
C69A C68 H68D 108.0 . . ?
C63 C68 H68D 108.0 . . ?
H68C C68 H68D 107.3 . . ?
C68 C69 H69A 109.5 . . ?
C68 C69 H69B 109.5 . . ?
H69A C69 H69B 109.5 . . ?
C68 C69 H69C 109.5 . . ?
H69A C69 H69C 109.5 . . ?
H69B C69 H69C 109.5 . . ?
C68 C69A H69D 109.5 . . ?
C68 C69A H69E 109.5 . . ?
H69D C69A H69E 109.5 . . ?
C68 C69A H69F 109.5 . . ?
H69D C69A H69F 109.5 . . ?
H69E C69A H69F 109.5 . . ?
C67 C70 C71 112.2(2) . . ?
C67 C70 H70A 109.2 . . ?
C71 C70 H70A 109.2 . . ?
C67 C70 H70B 109.2 . . ?
C71 C70 H70B 109.2 . . ?
H70A C70 H70B 107.9 . . ?
C70 C71 H71A 109.5 . . ?
C70 C71 H71B 109.5 . . ?
H71A C71 H71B 109.5 . . ?
C70 C71 H71C 109.5 . . ?
H71A C71 H71C 109.5 . . ?
H71B C71 H71C 109.5 . . ?

loop_
_geom_bond_atom_site_label_1
_geom_bond_atom_site_label_2
_geom_bond_distance
_geom_bond_site_symmetry_2
_geom_bond_publ_flag
N1 C2 1.357(2) . ?
N1 C6 1.428(2) . ?
N1 H1 0.966(16) . ?
N5 C4 1.315(2) . ?
N5 C22 1.426(3) . ?
N41 C42 1.356(2) . ?
N41 C46 1.427(3) . ?
N41 H41 0.977(16) . ?
N45 C44 1.317(2) . ?
N45 C62 1.422(3) . ?
C2 C3 1.373(3) . ?
C2 C16 1.514(3) . ?
C3 C4 1.428(3) . ?
C3 H3 0.9500 . ?
C4 C19 1.522(3) . ?
C6 C7 1.396(3) . ?
C6 C11 1.398(3) . ?
C7 C8 1.403(3) . ?
C7 C12 1.512(4) . ?
C7 C12A 1.524(5) . ?
C8 C9 1.363(3) . ?
C8 H8 0.9500 . ?
C9 C10 1.374(3) . ?
C9 H9 0.9500 . ?
C10 C11 1.384(3) . ?
C10 H10 0.9500 . ?
C11 C14 1.511(3) . ?
C12 C13 1.526(9) . ?
C12 H12A 0.9900 . ?
C12 H12B 0.9900 . ?
C13 H13A 0.9800 . ?
C13 H13B 0.9800 . ?
C13 H13C 0.9800 . ?
C12A C13A 1.513(17) . ?
C12A H12C 0.9900 . ?
C12A H12D 0.9900 . ?
C13A H13D 0.9800 . ?
C13A H13E 0.9800 . ?
C13A H13F 0.9800 . ?
C14 C15 1.504(4) . ?
C14 H14A 0.9900 . ?
C14 H14B 0.9900 . ?
C15 H15A 0.9800 . ?
C15 H15B 0.9800 . ?
C15 H15C 0.9800 . ?
C16 C17 1.506(3) . ?
C16 C18 1.520(3) . ?
C16 H16 1.0000 . ?
C17 H17A 0.9800 . ?
C17 H17B 0.9800 . ?
C17 H17C 0.9800 . ?
C18 H18A 0.9800 . ?
C18 H18B 0.9800 . ?
C18 H18C 0.9800 . ?
C19 C20 1.518(3) . ?
C19 C21 1.528(3) . ?
C19 H19 1.0000 . ?
C20 H20A 0.9800 . ?
C20 H20B 0.9800 . ?
C20 H20C 0.9800 . ?
C21 H21A 0.9800 . ?
C21 H21B 0.9800 . ?
C21 H21C 0.9800 . ?
C22 C23 1.399(3) . ?
C22 C27 1.403(3) . ?
C23 C24 1.387(3) . ?
C23 C28 1.508(3) . ?
C24 C25 1.377(3) . ?
C24 H24 0.9500 . ?
C25 C26 1.383(3) . ?
C25 H25 0.9500 . ?
C26 C27 1.385(3) . ?
C26 H26 0.9500 . ?
C27 C30 1.509(3) . ?
C28 C29 1.518(3) . ?
C28 H28A 0.9900 . ?
C28 H28B 0.9900 . ?
C29 H29A 0.9800 . ?
C29 H29B 0.9800 . ?
C29 H29C 0.9800 . ?
C30 C31 1.492(4) . ?
C30 C31A 1.505(5) . ?
C30 H30A 0.9900 . ?
C30 H30B 0.9900 . ?
C30 H30C 0.9900 . ?
C30 H30D 0.9900 . ?
C31 H31A 0.9800 . ?
C31 H31B 0.9800 . ?
C31 H31C 0.9800 . ?
C31A H31D 0.9800 . ?
C31A H31E 0.9800 . ?
C31A H31F 0.9800 . ?
C42 C43 1.374(3) . ?
C42 C56 1.515(3) . ?
C43 C44 1.420(3) . ?
C43 H43 0.9500 . ?
C44 C59 1.521(3) . ?
C46 C47 1.396(3) . ?
C46 C51 1.408(3) . ?
C47 C48 1.388(3) . ?
C47 C52 1.510(3) . ?
C48 C49 1.378(3) . ?
C48 H48 0.9500 . ?
C49 C50 1.368(3) . ?
C49 H49 0.9500 . ?
C50 C51 1.397(3) . ?
C50 H50 0.9500 . ?
C51 C54 1.502(3) . ?
C52 C53 1.517(3) . ?
C52 H52A 0.9900 . ?
C52 H52B 0.9900 . ?
C53 H53A 0.9800 . ?
C53 H53B 0.9800 . ?
C53 H53C 0.9800 . ?
C54 C55 1.484(4) . ?
C54 H54A 0.9900 . ?
C54 H54B 0.9900 . ?
C55 H55A 0.9800 . ?
C55 H55B 0.9800 . ?
C55 H55C 0.9800 . ?
C56 C58 1.520(3) . ?
C56 C57 1.524(3) . ?
C56 H56 1.0000 . ?
C57 H57A 0.9800 . ?
C57 H57B 0.9800 . ?
C57 H57C 0.9800 . ?
C58 H58A 0.9800 . ?
C58 H58B 0.9800 . ?
C58 H58C 0.9800 . ?
C59 C60 1.521(3) . ?
C59 C61 1.528(3) . ?
C59 H59 1.0000 . ?
C60 H60A 0.9800 . ?
C60 H60B 0.9800 . ?
C60 H60C 0.9800 . ?
C61 H61A 0.9800 . ?
C61 H61B 0.9800 . ?
C61 H61C 0.9800 . ?
C62 C63 1.404(3) . ?
C62 C67 1.408(3) . ?
C63 C64 1.380(3) . ?
C63 C68 1.509(3) . ?
C64 C65 1.381(3) . ?
C64 H64 0.9500 . ?
C65 C66 1.374(3) . ?
C65 H65 0.9500 . ?
C66 C67 1.386(3) . ?
C66 H66 0.9500 . ?
C67 C70 1.507(3) . ?
C68 C69A 1.487(5) . ?
C68 C69 1.506(5) . ?
C68 H68A 0.9900 . ?
C68 H68B 0.9900 . ?
C68 H68C 0.9900 . ?
C68 H68D 0.9900 . ?
C69 H69A 0.9800 . ?
C69 H69B 0.9800 . ?
C69 H69C 0.9800 . ?
C69A H69D 0.9800 . ?
C69A H69E 0.9800 . ?
C69A H69F 0.9800 . ?
C70 C71 1.513(3) . ?
C70 H70A 0.9900 . ?
C70 H70B 0.9900 . ?
C71 H71A 0.9800 . ?
C71 H71B 0.9800 . ?
C71 H71C 0.9800 . ?

loop_
_geom_hbond_atom_site_label_D
_geom_hbond_atom_site_label_H
_geom_hbond_atom_site_label_A
_geom_hbond_distance_DH
_geom_hbond_distance_HA
_geom_hbond_distance_DA
_geom_hbond_angle_DHA
_geom_hbond_site_symmetry_A
_geom_hbond_publ_flag
N1 H1 N5 0.966(16) 1.879(18) 2.700(2) 141.2(18) . yes
N41 H41 N45 0.977(16) 1.814(19) 2.666(3) 144.0(19) . yes

loop_
_geom_torsion_atom_site_label_1
_geom_torsion_atom_site_label_2
_geom_torsion_atom_site_label_3
_geom_torsion_atom_site_label_4
_geom_torsion
_geom_torsion_site_symmetry_1
_geom_torsion_site_symmetry_2
_geom_torsion_site_symmetry_3
_geom_torsion_site_symmetry_4
_geom_torsion_publ_flag
C6 N1 C2 C3 -168.50(18) . . . . ?
C6 N1 C2 C16 15.4(3) . . . . ?
N1 C2 C3 C4 1.2(3) . . . . ?
C16 C2 C3 C4 177.12(19) . . . . ?
C22 N5 C4 C3 -177.17(18) . . . . ?
C22 N5 C4 C19 1.2(3) . . . . ?
C2 C3 C4 N5 -1.0(3) . . . . ?
C2 C3 C4 C19 -179.44(19) . . . . ?
C2 N1 C6 C7 -108.0(2) . . . . ?
C2 N1 C6 C11 73.8(2) . . . . ?
C11 C6 C7 C8 1.4(3) . . . . ?
N1 C6 C7 C8 -176.68(18) . . . . ?
C11 C6 C7 C12 -171.7(4) . . . . ?
N1 C6 C7 C12 10.1(4) . . . . ?
C11 C6 C7 C12A 163.0(5) . . . . ?
N1 C6 C7 C12A -15.1(6) . . . . ?
C6 C7 C8 C9 -1.3(3) . . . . ?
C12 C7 C8 C9 172.2(4) . . . . ?
C12A C7 C8 C9 -161.3(6) . . . . ?
C7 C8 C9 C10 0.6(4) . . . . ?
C8 C9 C10 C11 -0.1(3) . . . . ?
C9 C10 C11 C6 0.3(3) . . . . ?
C9 C10 C11 C14 178.9(2) . . . . ?
C7 C6 C11 C10 -1.0(3) . . . . ?
N1 C6 C11 C10 177.15(18) . . . . ?
C7 C6 C11 C14 -179.6(2) . . . . ?
N1 C6 C11 C14 -1.4(3) . . . . ?
C6 C7 C12 C13 -128.4(4) . . . . ?
C8 C7 C12 C13 58.5(7) . . . . ?
C6 C7 C12A C13A 162.0(8) . . . . ?
C8 C7 C12A C13A -37.7(13) . . . . ?
C10 C11 C14 C15 -96.9(3) . . . . ?
C6 C11 C14 C15 81.7(3) . . . . ?
N1 C2 C16 C17 92.9(2) . . . . ?
C3 C2 C16 C17 -83.1(2) . . . . ?
N1 C2 C16 C18 -143.7(2) . . . . ?
C3 C2 C16 C18 40.3(3) . . . . ?
N5 C4 C19 C20 -100.4(2) . . . . ?
C3 C4 C19 C20 78.0(3) . . . . ?
N5 C4 C19 C21 135.7(2) . . . . ?
C3 C4 C19 C21 -46.0(2) . . . . ?
C4 N5 C22 C23 97.5(2) . . . . ?
C4 N5 C22 C27 -86.4(2) . . . . ?
C27 C22 C23 C24 2.0(3) . . . . ?
N5 C22 C23 C24 178.05(18) . . . . ?
C27 C22 C23 C28 -174.94(18) . . . . ?
N5 C22 C23 C28 1.1(3) . . . . ?
C22 C23 C24 C25 -0.3(3) . . . . ?
C28 C23 C24 C25 176.62(19) . . . . ?
C23 C24 C25 C26 -1.3(3) . . . . ?
C24 C25 C26 C27 1.3(3) . . . . ?
C25 C26 C27 C22 0.3(3) . . . . ?
C25 C26 C27 C30 -179.6(2) . . . . ?
C23 C22 C27 C26 -2.0(3) . . . . ?
N5 C22 C27 C26 -177.99(17) . . . . ?
C23 C22 C27 C30 177.93(19) . . . . ?
N5 C22 C27 C30 1.9(3) . . . . ?
C24 C23 C28 C29 -93.0(3) . . . . ?
C22 C23 C28 C29 83.9(3) . . . . ?
C26 C27 C30 C31 19.3(5) . . . . ?
C22 C27 C30 C31 -160.6(4) . . . . ?
C26 C27 C30 C31A 57.3(9) . . . . ?
C22 C27 C30 C31A -122.6(9) . . . . ?
C46 N41 C42 C43 177.69(18) . . . . ?
C46 N41 C42 C56 -5.0(3) . . . . ?
N41 C42 C43 C44 -2.1(3) . . . . ?
C56 C42 C43 C44 -179.32(19) . . . . ?
C62 N45 C44 C43 -178.83(18) . . . . ?
C62 N45 C44 C59 2.4(3) . . . . ?
C42 C43 C44 N45 -2.6(3) . . . . ?
C42 C43 C44 C59 176.15(19) . . . . ?
C42 N41 C46 C47 -77.7(2) . . . . ?
C42 N41 C46 C51 105.5(2) . . . . ?
C51 C46 C47 C48 -1.5(3) . . . . ?
N41 C46 C47 C48 -178.23(18) . . . . ?
C51 C46 C47 C52 176.42(19) . . . . ?
N41 C46 C47 C52 -0.3(3) . . . . ?
C46 C47 C48 C49 1.1(3) . . . . ?
C52 C47 C48 C49 -176.9(2) . . . . ?
C47 C48 C49 C50 -0.1(3) . . . . ?
C48 C49 C50 C51 -0.5(4) . . . . ?
C49 C50 C51 C46 0.1(3) . . . . ?
C49 C50 C51 C54 -179.5(2) . . . . ?
C47 C46 C51 C50 0.9(3) . . . . ?
N41 C46 C51 C50 177.68(18) . . . . ?
C47 C46 C51 C54 -179.5(2) . . . . ?
N41 C46 C51 C54 -2.8(3) . . . . ?
C48 C47 C52 C53 95.7(3) . . . . ?
C46 C47 C52 C53 -82.2(3) . . . . ?
C50 C51 C54 C55 -45.2(4) . . . . ?
C46 C51 C54 C55 135.3(3) . . . . ?
N41 C42 C56 C58 -88.0(2) . . . . ?
C43 C42 C56 C58 89.2(2) . . . . ?
N41 C42 C56 C57 147.37(18) . . . . ?
C43 C42 C56 C57 -35.4(3) . . . . ?
N45 C44 C59 C60 -127.0(2) . . . . ?
C43 C44 C59 C60 54.3(3) . . . . ?
N45 C44 C59 C61 108.9(2) . . . . ?
C43 C44 C59 C61 -69.9(3) . . . . ?
C44 N45 C62 C63 90.7(2) . . . . ?
C44 N45 C62 C67 -94.2(2) . . . . ?
C67 C62 C63 C64 2.0(3) . . . . ?
N45 C62 C63 C64 176.99(19) . . . . ?
C67 C62 C63 C68 -177.9(2) . . . . ?
N45 C62 C63 C68 -2.9(3) . . . . ?
C62 C63 C64 C65 -0.9(3) . . . . ?
C68 C63 C64 C65 179.0(2) . . . . ?
C63 C64 C65 C66 -0.8(3) . . . . ?
C64 C65 C66 C67 1.4(3) . . . . ?
C65 C66 C67 C62 -0.3(3) . . . . ?
C65 C66 C67 C70 -177.0(2) . . . . ?
C63 C62 C67 C66 -1.4(3) . . . . ?
N45 C62 C67 C66 -176.41(18) . . . . ?
C63 C62 C67 C70 175.29(19) . . . . ?
N45 C62 C67 C70 0.3(3) . . . . ?
C64 C63 C68 C69A -3.7(9) . . . . ?
C62 C63 C68 C69A 176.3(9) . . . . ?
C64 C63 C68 C69 -49.8(5) . . . . ?
C62 C63 C68 C69 130.1(4) . . . . ?
C66 C67 C70 C71 81.2(3) . . . . ?
C62 C67 C70 C71 -95.4(3) . . . . ?
